data_4078336
loop_
_publ_author_name
'Duchateau, Robbert'
'Lancaster, Simon J.'
'Thornton-Pett, Mark'
'Bochmann, Manfred'

_publ_section_title
;
 Synthesis of Cyclopentadienyl-, Indenyl-, and
 Fluorenylbis(pentafluorophenyl)boranes as Ligands in Titanium and
 Zirconium Half-Sandwich Complexes. The Crystal Structures of
 C13H9B(C6F5)2&#x00B7;t-BuNH2, C13H8SiMe3B(C6F5)2, and
 {\h5-C5H4B(C6F5)2}TiCl3
;
_journal_issue 23
_journal_name_full Organometallics
_journal_page_first 4995
_journal_paper_doi 10.1021/om970433j
_journal_volume 16
_journal_year 1997
_chemical_formula_sum 'C29 H20 B F10 N'
_chemical_formula_weight 583.27
_chemical_name_systematic ' ?'
_space_group_IT_number 14
_symmetry_cell_setting monoclinic
_symmetry_space_group_name_Hall '-P 2yn'
_symmetry_space_group_name_H-M 'P 1 21/n 1'
_atom_sites_solution_hydrogens geom
_atom_sites_solution_primary direct
_atom_sites_solution_secondary difmap
_audit_creation_date 96-09-12
_audit_creation_method 'STADI4, X-RED'
_cell_angle_alpha 90.00
_cell_angle_beta 108.908(9)
_cell_angle_gamma 90.00
_cell_formula_units_Z 4
_cell_length_a 13.677(2)
_cell_length_b 9.7230(12)
_cell_length_c 19.898(2)
_cell_measurement_reflns_used 80
_cell_measurement_temperature 200(2)
_cell_measurement_theta_max 39.8
_cell_measurement_theta_min 30.2
_cell_volume 2503.3(6)
_computing_cell_refinement 'STADI4 (STOE, 1996)'
_computing_data_collection 'STADI4 (STOE, 1996)'
_computing_data_reduction 'X-RED  (STOE, 1996)'
_computing_molecular_graphics 'ORTEX (McArdle, 1995)'
_computing_publication_material 'local program'
_computing_structure_refinement 'SHELXL-93 (Sheldrick, 1993)'
_computing_structure_solution 'SHELXS-86 (Sheldrick, 1990)'
_diffrn_ambient_temperature 200(2)
_diffrn_measurement_device 'STOE STADI4 4-circle-diffractometer'
_diffrn_measurement_method
;
  Scan width (omega) = 1.45 - 1.70, scan ratio 2theta:omega = 1.00
  I(Net) and sigma(I) calculated according to Blessing (1987)
;
_diffrn_radiation_collimation '0.8 mm'
_diffrn_radiation_detector 'NaI(Tl) scintillation counter'
_diffrn_radiation_monochromator 'planar graphite'
_diffrn_radiation_polarisn_norm 90
_diffrn_radiation_source 'fine-focus sealed tube'
_diffrn_radiation_type CuK\a
_diffrn_radiation_wavelength 1.54184
_diffrn_reflns_av_R_equivalents 0.0000
_diffrn_reflns_av_sigmaI/netI 0.0082
_diffrn_reflns_limit_h_max 14
_diffrn_reflns_limit_h_min -16
_diffrn_reflns_limit_k_max 11
_diffrn_reflns_limit_k_min 0
_diffrn_reflns_limit_l_max 23
_diffrn_reflns_limit_l_min 0
_diffrn_reflns_number 3872
_diffrn_reflns_theta_max 64.51
_diffrn_reflns_theta_min 3.46
_diffrn_standards_decay_% 2.7
_diffrn_standards_interval_time 60
_diffrn_standards_number 2
_exptl_absorpt_coefficient_mu 1.249
_exptl_absorpt_correction_T_max 0.6999
_exptl_absorpt_correction_T_min 0.4306
_exptl_absorpt_correction_type empirical
_exptl_absorpt_process_details
;
    Psi Scan Reflections used    Mu * R = 0.25  

    H   K   L   2Theta   Chi   Imin/Imax
   -3   0  -3    28.7   -86.9    0.838
    3   0   3    28.7    86.9    0.840
    4   0   4    38.5    86.9    0.806
   -4   0  -4    38.5   -86.9    0.850
   -4   0  -6    46.4   -83.9    0.890
    4   0   6    46.4    83.9    0.809
    6   0   6    59.3    86.9    0.743
   -6   0  -6    59.3   -86.9    0.928
    9   0   9    95.9    86.9    0.608
   -9   0  -9    95.9   -86.9    0.937
;
_exptl_crystal_colour colourless
_exptl_crystal_density_diffrn 1.548
_exptl_crystal_description prism
_exptl_crystal_F_000 1184
_exptl_crystal_size_max 0.65
_exptl_crystal_size_mid 0.48
_exptl_crystal_size_min 0.40
_refine_diff_density_max 0.249
_refine_diff_density_min -0.200
_refine_diff_density_rms 0.051
_refine_ls_extinction_coef 0.00004(10)
_refine_ls_extinction_expression Fc^*^=kFc[1+0.001xFc^2^\l^3^/sin(2\q)]^-1/4^
_refine_ls_extinction_method SHELXL
_refine_ls_goodness_of_fit_all 1.135
_refine_ls_goodness_of_fit_obs 1.143
_refine_ls_matrix_type full
_refine_ls_number_parameters 374
_refine_ls_number_reflns 3871
_refine_ls_number_restraints 0
_refine_ls_restrained_S_all 1.136
_refine_ls_restrained_S_obs 1.143
_refine_ls_R_factor_all 0.0442
_refine_ls_R_factor_obs 0.0434
_refine_ls_shift/esd_max -0.001
_refine_ls_shift/esd_mean 0.000
_refine_ls_structure_factor_coef Fsqd
_refine_ls_weighting_details 'w=1/[\s^2^(Fo^2^)+(0.0364P)^2^+3.9857P] where P=(Fo^2^+2Fc^2^)/3'
_refine_ls_weighting_scheme calc
_refine_ls_wR_factor_all 0.1164
_refine_ls_wR_factor_obs 0.1155
_reflns_number_observed 3774
_reflns_number_total 3872
_reflns_observed_criterion >2sigma(I)
_cod_data_source_file om4995.cif
_cod_data_source_block MB12
_cod_depositor_comments
;
The following automatic conversions were performed:

'_refine_ls_weighting_scheme' value 'calc
w=1/[\s^2^(Fo^2^)+(0.0364P)^2^+3.9857P] where P=(Fo^2^+2Fc^2^)/3' was
changed to 'calc'. New tag '_refine_ls_weighting_details' was
created. The value of the new tag was set to
'w=1/[\s^2^(Fo^2^)+(0.0364P)^2^+3.9857P] where P=(Fo^2^+2Fc^2^)/3'.

Automatic conversion script
Id: cif_fix_values 3143 2015-03-26 13:38:13Z robertas 
;
_cod_original_cell_volume 2503.4(5)
_cod_original_sg_symbol_H-M P21/n
_cod_database_code 4078336
_audit_contact_author 'J. Richter'

loop_
_symmetry_equiv_pos_as_xyz
'x, y, z'
'-x+1/2, y+1/2, -z+1/2'
'-x, -y, -z'
'x-1/2, -y-1/2, z-1/2'

loop_
_atom_site_aniso_label
_atom_site_aniso_U_11
_atom_site_aniso_U_22
_atom_site_aniso_U_33
_atom_site_aniso_U_23
_atom_site_aniso_U_13
_atom_site_aniso_U_12
B1 0.027(2) 0.0156(13) 0.032(2) 0.0017(12) 0.0196(13) 0.0014(11)
N1 0.0289(11) 0.0169(10) 0.0320(12) -0.0003(9) 0.0181(10) 0.0003(8)
C1 0.0341(15) 0.0218(13) 0.0275(13) 0.0013(11) 0.0167(12) -0.0028(11)
C2 0.040(2) 0.0322(15) 0.0341(15) -0.0008(12) 0.0151(13) -0.0044(13)
C3 0.067(2) 0.0255(15) 0.037(2) 0.0045(13) 0.025(2) 0.0006(14)
C4 0.041(2) 0.033(2) 0.039(2) -0.0063(12) 0.0272(14) -0.0048(13)
C5 0.0247(13) 0.0184(12) 0.0328(14) -0.0002(10) 0.0171(11) 0.0022(10)
C6 0.0341(15) 0.0256(13) 0.0368(15) 0.0041(11) 0.0279(13) 0.0100(11)
C7 0.042(2) 0.0292(15) 0.046(2) 0.0068(13) 0.0310(14) 0.0063(13)
C8 0.055(2) 0.038(2) 0.058(2) 0.022(2) 0.041(2) 0.017(2)
C9 0.045(2) 0.058(2) 0.045(2) 0.025(2) 0.027(2) 0.023(2)
C10 0.037(2) 0.057(2) 0.035(2) 0.0069(15) 0.0175(14) 0.0126(15)
C11 0.0295(14) 0.0341(15) 0.0329(15) 0.0015(12) 0.0193(12) 0.0093(12)
C12 0.0296(14) 0.0306(14) 0.035(2) -0.0017(12) 0.0178(12) 0.0076(12)
C13 0.034(2) 0.046(2) 0.041(2) -0.0092(14) 0.0106(14) -0.0011(14)
C14 0.049(2) 0.036(2) 0.058(2) -0.014(2) 0.019(2) -0.0115(15)
C15 0.054(2) 0.0233(15) 0.056(2) -0.0028(14) 0.028(2) -0.0023(13)
C16 0.039(2) 0.0229(13) 0.0353(15) -0.0019(11) 0.0199(13) 0.0020(12)
C17 0.0289(14) 0.0221(13) 0.0352(15) -0.0027(11) 0.0212(12) 0.0041(11)
C21 0.0287(13) 0.0174(12) 0.0288(13) -0.0034(10) 0.0196(11) -0.0007(10)
C22 0.0329(14) 0.0188(12) 0.0352(14) -0.0029(11) 0.0246(12) -0.0004(11)
C23 0.0288(14) 0.0289(14) 0.0328(14) -0.0016(11) 0.0157(12) 0.0078(11)
C24 0.0238(14) 0.038(2) 0.040(2) -0.0119(13) 0.0157(12) -0.0014(12)
C25 0.0330(15) 0.0265(14) 0.042(2) -0.0075(12) 0.0253(13) -0.0081(12)
C26 0.0307(14) 0.0200(13) 0.0326(14) -0.0023(11) 0.0193(12) -0.0001(11)
F22 0.0331(8) 0.0233(7) 0.0424(9) 0.0068(7) 0.0211(7) 0.0020(6)
F23 0.0385(9) 0.0416(10) 0.0463(10) 0.0088(8) 0.0182(8) 0.0137(8)
F24 0.0249(8) 0.0557(11) 0.0582(11) -0.0098(9) 0.0147(8) -0.0012(8)
F25 0.0360(9) 0.0375(9) 0.0591(11) -0.0063(8) 0.0264(8) -0.0167(7)
F26 0.0371(9) 0.0203(7) 0.0445(9) 0.0045(7) 0.0232(7) -0.0033(6)
C31 0.0303(14) 0.0185(12) 0.0273(13) 0.0028(10) 0.0174(11) 0.0008(10)
C32 0.0286(14) 0.0249(13) 0.0322(14) 0.0020(11) 0.0171(12) 0.0011(11)
C33 0.0313(15) 0.035(2) 0.0350(15) 0.0018(12) 0.0164(12) -0.0128(12)
C34 0.049(2) 0.0211(14) 0.0339(15) -0.0008(11) 0.0156(13) -0.0153(12)
C35 0.047(2) 0.0162(12) 0.0341(15) 0.0001(11) 0.0209(13) -0.0016(12)
C36 0.0306(14) 0.0199(12) 0.0325(14) 0.0022(11) 0.0180(12) -0.0019(11)
F32 0.0282(8) 0.0358(9) 0.0577(10) -0.0058(8) 0.0233(8) 0.0001(7)
F33 0.0339(9) 0.0550(11) 0.0585(11) -0.0032(9) 0.0225(8) -0.0201(8)
F34 0.0665(12) 0.0303(9) 0.0539(11) -0.0067(8) 0.0245(9) -0.0274(8)
F35 0.0665(11) 0.0175(8) 0.0510(10) -0.0068(7) 0.0305(9) -0.0007(7)
F36 0.0334(8) 0.0228(8) 0.0475(9) -0.0050(7) 0.0254(7) 0.0017(6)

loop_
_atom_site_label
_atom_site_type_symbol
_atom_site_fract_x
_atom_site_fract_y
_atom_site_fract_z
_atom_site_U_iso_or_equiv
_atom_site_thermal_displace_type
_atom_site_occupancy
_atom_site_calc_flag
_atom_site_refinement_flags
B1 B 0.5862(2) 0.3915(3) 0.3442(2) 0.0226(6) Uani 1 d .
N1 N 0.5390(2) 0.4976(2) 0.27723(11) 0.0239(5) Uani 1 d .
H1A H 0.4747(2) 0.5214(2) 0.27870(11) 0.029 Uiso 1 calc R
H1B H 0.5788(2) 0.5757(2) 0.28949(11) 0.029 Uiso 1 calc R
C1 C 0.5243(2) 0.4748(3) 0.19787(13) 0.0262(6) Uani 1 d .
C2 C 0.4295(2) 0.3853(3) 0.16540(15) 0.0346(6) Uani 1 d .
H2A H 0.4444(5) 0.2910(5) 0.1832(8) 0.052 Uiso 1 calc R
H2B H 0.4117(9) 0.3854(16) 0.1136(2) 0.052 Uiso 1 calc R
H2C H 0.3714(5) 0.4217(12) 0.1785(9) 0.052 Uiso 1 calc R
C3 C 0.5043(3) 0.6167(3) 0.1639(2) 0.0412(7) Uani 1 d .
H3A H 0.5653(7) 0.6748(7) 0.1842(8) 0.062 Uiso 1 calc R
H3B H 0.4447(10) 0.6584(9) 0.1731(10) 0.062 Uiso 1 calc R
H3C H 0.4901(16) 0.6082(4) 0.1125(2) 0.062 Uiso 1 calc R
C4 C 0.6201(2) 0.4109(3) 0.1882(2) 0.0345(7) Uani 1 d .
H4A H 0.6788(4) 0.4737(9) 0.2067(10) 0.052 Uiso 1 calc R
H4B H 0.6081(6) 0.3943(19) 0.1375(2) 0.052 Uiso 1 calc R
H4C H 0.6354(9) 0.3236(10) 0.2140(9) 0.052 Uiso 1 calc R
C5 C 0.5562(2) 0.4650(2) 0.41084(13) 0.0234(5) Uani 1 d .
H5 H 0.4800(2) 0.4817(2) 0.39609(13) 0.028 Uiso 1 calc R
C6 C 0.5898(2) 0.3793(3) 0.47808(14) 0.0282(6) Uani 1 d .
C7 C 0.5566(2) 0.2507(3) 0.4916(2) 0.0350(7) Uani 1 d .
H7 H 0.5032(2) 0.2042(3) 0.4561(2) 0.042 Uiso 1 calc R
C8 C 0.6028(3) 0.1904(3) 0.5581(2) 0.0449(8) Uani 1 d .
H8 H 0.5809(3) 0.1019(3) 0.5676(2) 0.054 Uiso 1 calc R
C9 C 0.6803(2) 0.2582(4) 0.6103(2) 0.0464(8) Uani 1 d .
H9 H 0.7114(2) 0.2155(4) 0.6551(2) 0.056 Uiso 1 calc R
C10 C 0.7127(2) 0.3868(4) 0.5978(2) 0.0418(7) Uani 1 d .
H10 H 0.7654(2) 0.4334(4) 0.6337(2) 0.050 Uiso 1 calc R
C11 C 0.6668(2) 0.4477(3) 0.53154(14) 0.0299(6) Uani 1 d .
C12 C 0.6807(2) 0.5847(3) 0.50604(14) 0.0301(6) Uani 1 d .
C13 C 0.7409(2) 0.6951(3) 0.5414(2) 0.0407(7) Uani 1 d .
H13 H 0.7863(2) 0.6848(3) 0.5887(2) 0.049 Uiso 1 calc R
C14 C 0.7333(3) 0.8195(3) 0.5064(2) 0.0470(8) Uani 1 d .
H14 H 0.7745(3) 0.8951(3) 0.5296(2) 0.056 Uiso 1 calc R
C15 C 0.6665(2) 0.8345(3) 0.4381(2) 0.0421(7) Uani 1 d .
H15 H 0.6619(2) 0.9208(3) 0.4149(2) 0.051 Uiso 1 calc R
C16 C 0.6059(2) 0.7255(3) 0.40256(15) 0.0305(6) Uani 1 d .
H16 H 0.5596(2) 0.7373(3) 0.35565(15) 0.037 Uiso 1 calc R
C17 C 0.6137(2) 0.5988(3) 0.43650(14) 0.0261(6) Uani 1 d .
C21 C 0.7137(2) 0.3857(2) 0.37031(13) 0.0225(5) Uani 1 d .
C22 C 0.7686(2) 0.2829(2) 0.41587(14) 0.0257(6) Uani 1 d .
C23 C 0.8747(2) 0.2801(3) 0.44577(14) 0.0288(6) Uani 1 d .
C24 C 0.9327(2) 0.3837(3) 0.43148(15) 0.0326(6) Uani 1 d .
C25 C 0.8835(2) 0.4894(3) 0.38754(15) 0.0305(6) Uani 1 d .
C26 C 0.7772(2) 0.4889(3) 0.35929(14) 0.0256(6) Uani 1 d .
F22 F 0.71863(11) 0.17534(15) 0.43249(8) 0.0308(4) Uani 1 d .
F23 F 0.92146(12) 0.1751(2) 0.48795(9) 0.0410(4) Uani 1 d .
F24 F 1.03642(12) 0.3821(2) 0.45904(10) 0.0460(5) Uani 1 d .
F25 F 0.93948(12) 0.5929(2) 0.37371(9) 0.0415(4) Uani 1 d .
F26 F 0.73630(11) 0.59986(14) 0.31793(8) 0.0316(4) Uani 1 d .
C31 C 0.5276(2) 0.2432(2) 0.31829(13) 0.0234(5) Uani 1 d .
C32 C 0.4242(2) 0.2228(3) 0.31236(14) 0.0268(6) Uani 1 d .
C33 C 0.3704(2) 0.1026(3) 0.29020(15) 0.0324(6) Uani 1 d .
C34 C 0.4186(2) -0.0065(3) 0.27019(15) 0.0343(7) Uani 1 d .
C35 C 0.5194(2) 0.0081(3) 0.27267(14) 0.0304(6) Uani 1 d .
C36 C 0.5710(2) 0.1300(3) 0.29631(14) 0.0258(6) Uani 1 d .
F32 F 0.36834(11) 0.3277(2) 0.32604(9) 0.0383(4) Uani 1 d .
F33 F 0.27056(12) 0.0913(2) 0.28623(10) 0.0473(5) Uani 1 d .
F34 F 0.36778(15) -0.1245(2) 0.24684(10) 0.0490(5) Uani 1 d .
F35 F 0.56772(14) -0.09590(15) 0.25170(9) 0.0422(4) Uani 1 d .
F36 F 0.66851(11) 0.13377(14) 0.29435(8) 0.0316(4) Uani 1 d .

loop_
_atom_type_symbol
_atom_type_description
_atom_type_scat_dispersion_real
_atom_type_scat_dispersion_imag
_atom_type_scat_source
C C 0.0181 0.0091 'International Tables Vol C Tables 4.2.6.8 and 6.1.1.4'
H H 0.0000 0.0000 'International Tables Vol C Tables 4.2.6.8 and 6.1.1.4'
B B 0.0090 0.0039 'International Tables Vol C Tables 4.2.6.8 and 6.1.1.4'
F F 0.0727 0.0534 'International Tables Vol C Tables 4.2.6.8 and 6.1.1.4'
N N 0.0311 0.0180 'International Tables Vol C Tables 4.2.6.8 and 6.1.1.4'

loop_
_geom_angle_atom_site_label_1
_geom_angle_atom_site_label_2
_geom_angle_atom_site_label_3
_geom_angle
N1 B1 C31 105.8(2)
N1 B1 C21 111.9(2)
C31 B1 C21 115.1(2)
N1 B1 C5 104.0(2)
C31 B1 C5 113.8(2)
C21 B1 C5 105.7(2)
C1 N1 B1 128.8(2)
C4 C1 C2 111.4(2)
C4 C1 C3 110.6(2)
C2 C1 C3 108.9(2)
C4 C1 N1 110.9(2)
C2 C1 N1 109.1(2)
C3 C1 N1 105.6(2)
C6 C5 C17 101.5(2)
C6 C5 B1 112.5(2)
C17 C5 B1 113.6(2)
C7 C6 C11 119.7(3)
C7 C6 C5 130.0(3)
C11 C6 C5 110.3(2)
C6 C7 C8 119.1(3)
C9 C8 C7 120.7(3)
C10 C9 C8 120.6(3)
C9 C10 C11 119.0(3)
C10 C11 C6 120.9(3)
C10 C11 C12 130.3(3)
C6 C11 C12 108.7(2)
C13 C12 C17 121.0(3)
C13 C12 C11 130.4(3)
C17 C12 C11 108.5(2)
C14 C13 C12 118.8(3)
C15 C14 C13 120.5(3)
C14 C15 C16 121.1(3)
C15 C16 C17 119.3(3)
C16 C17 C12 119.4(2)
C16 C17 C5 130.1(2)
C12 C17 C5 110.5(2)
C26 C21 C22 112.8(2)
C26 C21 B1 125.2(2)
C22 C21 B1 121.3(2)
F22 C22 C23 115.2(2)
F22 C22 C21 120.4(2)
C23 C22 C21 124.4(2)
F23 C23 C24 119.9(2)
F23 C23 C22 120.4(2)
C24 C23 C22 119.8(2)
F24 C24 C23 120.9(3)
F24 C24 C25 120.1(2)
C23 C24 C25 119.0(2)
F25 C25 C24 119.7(2)
F25 C25 C26 120.9(2)
C24 C25 C26 119.4(2)
F26 C26 C25 114.6(2)
F26 C26 C21 120.8(2)
C25 C26 C21 124.7(2)
C36 C31 C32 112.7(2)
C36 C31 B1 125.3(2)
C32 C31 B1 121.8(2)
F32 C32 C33 115.2(2)
F32 C32 C31 120.0(2)
C33 C32 C31 124.8(2)
F33 C33 C34 119.5(2)
F33 C33 C32 121.0(2)
C34 C33 C32 119.4(2)
F34 C34 C35 120.1(3)
F34 C34 C33 121.1(3)
C35 C34 C33 118.8(2)
F35 C35 C34 120.0(2)
F35 C35 C36 120.1(2)
C34 C35 C36 119.9(2)
F36 C36 C35 114.5(2)
F36 C36 C31 121.1(2)
C35 C36 C31 124.3(2)

loop_
_geom_bond_atom_site_label_1
_geom_bond_atom_site_label_2
_geom_bond_distance
B1 N1 1.643(3)
B1 C31 1.649(4)
B1 C21 1.652(4)
B1 C5 1.670(3)
N1 C1 1.542(3)
C1 C4 1.518(4)
C1 C2 1.521(4)
C1 C3 1.522(4)
C5 C6 1.516(4)
C5 C17 1.520(3)
C6 C7 1.385(4)
C6 C11 1.399(4)
C7 C8 1.397(4)
C8 C9 1.388(5)
C9 C10 1.375(5)
C10 C11 1.395(4)
C11 C12 1.460(4)
C12 C13 1.396(4)
C12 C17 1.396(4)
C13 C14 1.383(5)
C14 C15 1.378(5)
C15 C16 1.389(4)
C16 C17 1.392(4)
C21 C26 1.390(3)
C21 C22 1.395(4)
C22 F22 1.348(3)
C22 C23 1.378(4)
C23 F23 1.345(3)
C23 C24 1.368(4)
C24 F24 1.345(3)
C24 C25 1.375(4)
C25 F25 1.346(3)
C25 C26 1.379(4)
C26 F26 1.362(3)
C31 C36 1.387(3)
C31 C32 1.394(3)
C32 F32 1.354(3)
C32 C33 1.376(4)
C33 F33 1.347(3)
C33 C34 1.374(4)
C34 F34 1.345(3)
C34 C35 1.371(4)
C35 F35 1.346(3)
C35 C36 1.382(4)
C36 F36 1.347(3)
